data_7020208
loop_
_publ_author_name
'Hector, Andrew L.'
'Jolleys, Andrew'
'Levason, William'
'Reid, Gillian'

_publ_section_title
;
 TeX4 (X = F, Cl, Br) as Lewis acids--complexes with soft thio- and
 seleno-ether ligands.
;
_journal_issue 36
_journal_name_full 'Dalton transactions (Cambridge, England : 2003)'
_journal_page_first 10988
_journal_page_last 10999
_journal_paper_doi 10.1039/c2dt30968h
_journal_volume 41
_journal_year 2012
_chemical_formula_moiety 'C5 H12 Cl4 S2 Te'
_chemical_formula_sum 'C5 H12 Cl4 S2 Te'
_chemical_formula_weight 405.67
_chemical_name_systematic
;
tetrachloro(1,3-Bis(methylsulfanyl)propane-S,S')tellurium(IV)
;
_space_group_crystal_system tetragonal
_space_group_IT_number 88
_space_group_name_Hall '-I 4ad'
_space_group_name_H-M_alt 'I 41/a'
_symmetry_space_group_name_Hall '-I 4ad'
_symmetry_space_group_name_H-M 'I 41/a :2'
_atom_sites_solution_hydrogens geom
_atom_sites_solution_primary heavy
_atom_sites_solution_secondary difmap
_audit_creation_date 2011-12-30
_audit_creation_method 'SHELXL-97 + hand edit'
_cell_angle_alpha 90.00
_cell_angle_beta 90.00
_cell_angle_gamma 90.00
_cell_formula_units_Z 8
_cell_length_a 9.881(3)
_cell_length_b 9.881(3)
_cell_length_c 26.388(8)
_cell_measurement_reflns_used 3122
_cell_measurement_temperature 100(2)
_cell_measurement_theta_max 31.3
_cell_measurement_theta_min 2.9
_cell_volume 2576.4(14)
_computing_cell_refinement 'CrystalClear-SM Expert 2.0 r7 (Rigaku, 2011)'
_computing_data_collection 'CrystalClear-SM Expert 2.0 r7 (Rigaku, 2011)'
_computing_data_reduction 'CrystalClear-SM Expert 2.0 r7 (Rigaku, 2011)'
_computing_structure_refinement 'SHELXL-97 (Sheldrick, 1997)'
_computing_structure_solution 'SHELXS-97 (Sheldrick, 1997)'
_diffrn_ambient_temperature 100(2)
_diffrn_detector 'CCD plate'
_diffrn_detector_type 'Rigaku HG Saturn724+ (2x2 bin mode)'
_diffrn_measured_fraction_theta_full 0.997
_diffrn_measured_fraction_theta_max 0.997
_diffrn_measurement_device 'Four-circle \k diffractometer'
_diffrn_measurement_device_type 'Rigaku AFC12'
_diffrn_measurement_method 'Profile data from \w-scans'
_diffrn_radiation_collimation 'Confocal mirrors, HF VariMax'
_diffrn_radiation_type MoK\a
_diffrn_radiation_wavelength 0.71073
_diffrn_reflns_av_R_equivalents 0.0544
_diffrn_reflns_av_sigmaI/netI 0.0333
_diffrn_reflns_limit_h_max 13
_diffrn_reflns_limit_h_min -13
_diffrn_reflns_limit_k_max 13
_diffrn_reflns_limit_k_min -8
_diffrn_reflns_limit_l_max 34
_diffrn_reflns_limit_l_min -35
_diffrn_reflns_number 12362
_diffrn_reflns_theta_full 28.27
_diffrn_reflns_theta_max 28.27
_diffrn_reflns_theta_min 2.92
_diffrn_source 'Rotating anode X-ray tube'
_diffrn_source_type 'Rigaku FR-E+ SuperBright'
_diffrn_standards_number 0
_exptl_absorpt_coefficient_mu 3.416
_exptl_absorpt_correction_T_max 1.000
_exptl_absorpt_correction_T_min 0.808
_exptl_absorpt_correction_type multi-scan
_exptl_absorpt_process_details
;
Jacobson, R.A. (1998). REQAB. Private communication to the
Rigaku Corporation, Tokyo, Japan.
;
_exptl_crystal_colour orange
_exptl_crystal_density_diffrn 2.092
_exptl_crystal_density_method 'not measured'
_exptl_crystal_description needle
_exptl_crystal_F_000 1552
_exptl_crystal_size_max 0.20
_exptl_crystal_size_mid 0.10
_exptl_crystal_size_min 0.10
_refine_diff_density_max 0.656
_refine_diff_density_min -0.800
_refine_diff_density_rms 0.132
_refine_ls_extinction_method none
_refine_ls_goodness_of_fit_ref 1.211
_refine_ls_hydrogen_treatment constr
_refine_ls_matrix_type full
_refine_ls_number_parameters 58
_refine_ls_number_reflns 1596
_refine_ls_number_restraints 0
_refine_ls_restrained_S_all 1.211
_refine_ls_R_factor_all 0.0423
_refine_ls_R_factor_gt 0.0415
_refine_ls_shift/su_max 0.001
_refine_ls_shift/su_mean 0.000
_refine_ls_structure_factor_coef Fsqd
_refine_ls_weighting_details 'w=1/[\s^2^(Fo^2^)+(0.0000P)^2^+19.5788P] where P=(Fo^2^+2Fc^2^)/3'
_refine_ls_weighting_scheme calc
_refine_ls_wR_factor_gt 0.0668
_refine_ls_wR_factor_ref 0.0670
_reflns_number_gt 1575
_reflns_number_total 1596
_reflns_threshold_expression I>\s(I)
_cod_data_source_file c2dt30968h.txt
_cod_data_source_block 11aj0108
_cod_database_code 7020208

loop_
_space_group_symop_id
_space_group_symop_operation_xyz
1 'x, y, z'
2 '-x+1/2, -y, z+1/2'
3 '-y+3/4, x+1/4, z+1/4'
4 'y+3/4, -x+3/4, z+3/4'
5 'x+1/2, y+1/2, z+1/2'
6 '-x+1, -y+1/2, z+1'
7 '-y+5/4, x+3/4, z+3/4'
8 'y+5/4, -x+5/4, z+5/4'
9 '-x, -y, -z'
10 'x-1/2, y, -z-1/2'
11 'y-3/4, -x-1/4, -z-1/4'
12 '-y-3/4, x-3/4, -z-3/4'
13 '-x+1/2, -y+1/2, -z+1/2'
14 'x, y+1/2, -z'
15 'y-1/4, -x+1/4, -z+1/4'
16 '-y-1/4, x-1/4, -z-1/4'

loop_
_atom_site_label
_atom_site_type_symbol
_atom_site_fract_x
_atom_site_fract_y
_atom_site_fract_z
_atom_site_U_iso_or_equiv
_atom_site_adp_type
_atom_site_occupancy
_atom_site_symmetry_multiplicity
_atom_site_calc_flag
_atom_site_refinement_flags
Te1 Te 0.5000 0.2500 0.622475(16) 0.01375(11) Uani 1 2 d S
Cl1 Cl 0.57617(15) 0.08777(15) 0.55938(5) 0.0218(3) Uani 1 1 d .
Cl2 Cl 0.72479(14) 0.36620(15) 0.62623(5) 0.0210(3) Uani 1 1 d .
S1 S 0.59825(14) 0.08623(14) 0.70421(5) 0.0170(3) Uani 1 1 d .
C1 C 0.5000 0.2500 0.7809(2) 0.0215(14) Uani 1 2 d S
H1A H 0.5780 0.2293 0.8031 0.026 Uiso 0.50 1 calc PR
H1B H 0.4220 0.2707 0.8031 0.026 Uiso 0.50 1 calc PR
C2 C 0.4666(5) 0.1237(5) 0.7505(2) 0.0200(12) Uani 1 1 d .
H2A H 0.3793 0.1369 0.7328 0.024 Uiso 1 1 calc R
H2B H 0.4565 0.0460 0.7739 0.024 Uiso 1 1 calc R
C3 C 0.5422(6) -0.0785(5) 0.6844(2) 0.0200(12) Uani 1 1 d .
H3A H 0.5506 -0.1422 0.7126 0.030 Uiso 1 1 calc R
H3B H 0.5981 -0.1096 0.6560 0.030 Uiso 1 1 calc R
H3C H 0.4474 -0.0735 0.6736 0.030 Uiso 1 1 calc R

loop_
_atom_site_aniso_label
_atom_site_aniso_U_11
_atom_site_aniso_U_22
_atom_site_aniso_U_33
_atom_site_aniso_U_23
_atom_site_aniso_U_13
_atom_site_aniso_U_12
Te1 0.0148(2) 0.0153(2) 0.01112(18) 0.000 0.000 0.0001(2)
Cl1 0.0281(8) 0.0190(7) 0.0184(6) -0.0026(5) 0.0064(5) 0.0008(6)
Cl2 0.0170(6) 0.0245(7) 0.0214(6) -0.0014(6) 0.0002(5) -0.0028(6)
S1 0.0152(6) 0.0189(7) 0.0168(6) 0.0005(5) 0.0002(5) 0.0026(6)
C1 0.026(4) 0.025(4) 0.013(3) 0.000 0.000 0.004(4)
C2 0.023(3) 0.022(3) 0.015(2) 0.004(2) 0.005(2) 0.005(2)
C3 0.023(3) 0.012(3) 0.025(3) 0.002(2) -0.002(2) 0.001(2)

loop_
_atom_type_symbol
_atom_type_description
_atom_type_scat_dispersion_real
_atom_type_scat_dispersion_imag
_atom_type_scat_source
C C 0.0033 0.0016 'International Tables Vol C Tables 4.2.6.8 and 6.1.1.4'
H H 0.0000 0.0000 'International Tables Vol C Tables 4.2.6.8 and 6.1.1.4'
S S 0.1246 0.1234 'International Tables Vol C Tables 4.2.6.8 and 6.1.1.4'
Cl Cl 0.1484 0.1585 'International Tables Vol C Tables 4.2.6.8 and 6.1.1.4'
Te Te -0.5308 1.6751 'International Tables Vol C Tables 4.2.6.8 and 6.1.1.4'

loop_
_geom_angle_atom_site_label_1
_geom_angle_atom_site_label_2
_geom_angle_atom_site_label_3
_geom_angle
_geom_angle_site_symmetry_1
_geom_angle_site_symmetry_3
Cl1 Te1 Cl1 93.53(7) 6_554 .
Cl1 Te1 Cl2 89.96(5) 6_554 .
Cl1 Te1 Cl2 93.15(5) . .
Cl1 Te1 Cl2 93.15(5) 6_554 6_554
Cl1 Te1 Cl2 89.96(5) . 6_554
Cl2 Te1 Cl2 175.46(6) . 6_554
Cl1 Te1 S1 173.12(5) 6_554 .
Cl1 Te1 S1 92.19(5) . .
Cl2 Te1 S1 85.90(4) . .
Cl2 Te1 S1 90.68(4) 6_554 .
Cl1 Te1 S1 92.19(5) 6_554 6_554
Cl1 Te1 S1 173.12(5) . 6_554
Cl2 Te1 S1 90.68(4) . 6_554
Cl2 Te1 S1 85.90(4) 6_554 6_554
S1 Te1 S1 82.37(6) . 6_554
C3 S1 C2 99.2(3) . .
C3 S1 Te1 100.81(18) . .
C2 S1 Te1 98.52(18) . .
C2 C1 C2 116.3(6) . 6_554
C2 C1 H1A 108.2 . .
C2 C1 H1A 108.2 6_554 .
C2 C1 H1B 108.2 . .
C2 C1 H1B 108.2 6_554 .
H1A C1 H1B 107.4 . .
C1 C2 S1 111.4(3) . .
C1 C2 H2A 109.3 . .
S1 C2 H2A 109.3 . .
C1 C2 H2B 109.3 . .
S1 C2 H2B 109.3 . .
H2A C2 H2B 108.0 . .
S1 C3 H3A 109.5 . .
S1 C3 H3B 109.5 . .
H3A C3 H3B 109.5 . .
S1 C3 H3C 109.5 . .
H3A C3 H3C 109.5 . .
H3B C3 H3C 109.5 . .

loop_
_geom_bond_atom_site_label_1
_geom_bond_atom_site_label_2
_geom_bond_distance
_geom_bond_site_symmetry_2
Te1 Cl1 2.4307(15) 6_554
Te1 Cl1 2.4307(15) .
Te1 Cl2 2.5023(16) .
Te1 Cl2 2.5023(16) 6_554
Te1 S1 2.8658(15) .
Te1 S1 2.8658(15) 6_554
S1 C3 1.798(6) .
S1 C2 1.824(5) .
C1 C2 1.519(6) .
C1 C2 1.519(6) 6_554
C1 H1A 0.9900 .
C1 H1B 0.9900 .
C2 H2A 0.9900 .
C2 H2B 0.9900 .
C3 H3A 0.9800 .
C3 H3B 0.9800 .
C3 H3C 0.9800 .

loop_
_geom_torsion_atom_site_label_1
_geom_torsion_atom_site_label_2
_geom_torsion_atom_site_label_3
_geom_torsion_atom_site_label_4
_geom_torsion
_geom_torsion_site_symmetry_1
Cl1 Te1 S1 C3 -43.8(2) .
Cl2 Te1 S1 C3 -136.78(19) .
Cl2 Te1 S1 C3 46.2(2) 6_554
S1 Te1 S1 C3 132.0(2) 6_554
Cl1 Te1 S1 C2 -144.91(18) .
Cl2 Te1 S1 C2 122.09(18) .
Cl2 Te1 S1 C2 -54.92(18) 6_554
S1 Te1 S1 C2 30.86(18) 6_554
C2 C1 C2 S1 52.8(2) 6_554
C3 S1 C2 C1 170.4(4) .
Te1 S1 C2 C1 -87.1(3) .
